data_4349751
loop_
_publ_author_name
'Zhang, Yang'
'Luo, Qun'
'Zheng, Wei'
'Wang, Zhaoying'
'Lin, Yu'
'Zhang, Erlong'
'L\"u, Shuang'
'Xiang, Junfeng'
'Zhao, Yao'
'Wang, Fuyi'

_publ_section_title
;
 Luminescent cyclometallated platinum(ii) complexes: highly promising
 EGFR/DNA probes and dual-targeting anticancer agents
;
_journal_issue 2
_journal_name_full 'Inorganic Chemistry Frontiers'
_journal_page_first 413
_journal_paper_doi 10.1039/C7QI00346C
_journal_volume 5
_journal_year 2018
_chemical_formula_moiety 'C20 H17 Cl F N5 O2, 2(H2 O)'
_chemical_formula_sum 'C20 H21 Cl F N5 O4'
_chemical_formula_weight 449.87
_chemical_melting_point 360(2)
_chemical_name_systematic '4-anilinoquinazoline derivative'
_space_group_crystal_system triclinic
_space_group_IT_number 2
_space_group_name_Hall '-P 1'
_space_group_name_H-M_alt 'P -1'
_atom_sites_solution_hydrogens mixed
_audit_creation_date 2014-09-05
_audit_creation_method
;
Olex2 1.2
(compiled 2013.12.10 svn.r2850 for OlexSys, GUI svn.r4736)
;
_audit_update_record
;
2015-08-11 deposited with the CCDC.
2017-12-11 downloaded from the CCDC.
;
_cell_angle_alpha 69.058(11)
_cell_angle_beta 83.580(15)
_cell_angle_gamma 72.354(11)
_cell_formula_units_Z 2
_cell_length_a 7.369(2)
_cell_length_b 10.914(3)
_cell_length_c 14.365(5)
_cell_measurement_reflns_used 3297
_cell_measurement_temperature 173.1500
_cell_measurement_theta_max 27.4808
_cell_measurement_theta_min 2.9007
_cell_volume 1028.2(5)
_computing_cell_refinement 'CrystalClear (Rigaku Inc., 2007)'
_computing_data_collection 'CrystalClear (Rigaku Inc., 2007)'
_computing_data_reduction 'CrystalClear (Rigaku Inc., 2007)'
_computing_molecular_graphics 'Olex2 (Dolomanov et al., 2009)'
_computing_publication_material 'Olex2 (Dolomanov et al., 2009)'
_computing_structure_refinement 'SHELXL (Sheldrick, 2013)'
_computing_structure_solution
;
'SHELXS (Sheldrick, 2013)'

;
_diffrn_ambient_temperature 173.1500
_diffrn_detector_area_resol_mean 28.5714
_diffrn_measured_fraction_theta_full 0.988
_diffrn_measured_fraction_theta_max 0.983
_diffrn_measurement_device
;
Saturn724+ (2x2 bin mode)
;
_diffrn_measurement_device_details
;
AFC10: Fixed Chi 2 circle
;
_diffrn_measurement_device_type 'MM007-HF CCD(Saturn 724+)'
_diffrn_measurement_method '\w scans at fixed \c = 45\%'
_diffrn_orient_matrix_type d*Trek
_diffrn_orient_matrix_UB_11 0.0162
_diffrn_orient_matrix_UB_12 0.1290
_diffrn_orient_matrix_UB_13 -0.0582
_diffrn_orient_matrix_UB_21 0.0614
_diffrn_orient_matrix_UB_22 -0.0632
_diffrn_orient_matrix_UB_23 -0.0520
_diffrn_orient_matrix_UB_31 -0.0693
_diffrn_orient_matrix_UB_32 -0.0038
_diffrn_orient_matrix_UB_33 -0.0271
_diffrn_radiation_detector CCD
_diffrn_radiation_monochromator Confocal
_diffrn_radiation_type MoK\a
_diffrn_radiation_wavelength 0.71073
_diffrn_reflns_av_R_equivalents 0.0406
_diffrn_reflns_av_unetI/netI 0.0440
_diffrn_reflns_Laue_measured_fraction_full 0.988
_diffrn_reflns_Laue_measured_fraction_max 0.983
_diffrn_reflns_limit_h_max 9
_diffrn_reflns_limit_h_min -8
_diffrn_reflns_limit_k_max 14
_diffrn_reflns_limit_k_min -14
_diffrn_reflns_limit_l_max 18
_diffrn_reflns_limit_l_min -14
_diffrn_reflns_number 8802
_diffrn_reflns_point_group_measured_fraction_full 0.988
_diffrn_reflns_point_group_measured_fraction_max 0.983
_diffrn_reflns_theta_full 26.000
_diffrn_reflns_theta_max 27.480
_diffrn_reflns_theta_min 2.901
_diffrn_source 'Rotating Anode'
_diffrn_source_current 24.0000
_diffrn_source_power 1.2000
_diffrn_source_voltage 50.0000
_exptl_absorpt_coefficient_mu 0.234
_exptl_absorpt_correction_T_max 1.0000
_exptl_absorpt_correction_T_min 0.5909
_exptl_absorpt_correction_type multi-scan
_exptl_absorpt_process_details 'CrystalClear (Rigaku Inc., 2007)'
_exptl_crystal_colour Colorless
_exptl_crystal_density_diffrn 1.453
_exptl_crystal_description rod
_exptl_crystal_F_000 468
_exptl_crystal_size_max 0.55
_exptl_crystal_size_mid 0.05
_exptl_crystal_size_min 0.04
_refine_diff_density_max 0.305
_refine_diff_density_min -0.328
_refine_diff_density_rms 0.065
_refine_ls_extinction_method none
_refine_ls_goodness_of_fit_ref 1.100
_refine_ls_hydrogen_treatment mixed
_refine_ls_matrix_type full
_refine_ls_number_parameters 293
_refine_ls_number_reflns 4645
_refine_ls_number_restraints 0
_refine_ls_restrained_S_all 1.100
_refine_ls_R_factor_all 0.0698
_refine_ls_R_factor_gt 0.0614
_refine_ls_shift/su_max 0.001
_refine_ls_shift/su_mean 0.000
_refine_ls_structure_factor_coef Fsqd
_refine_ls_weighting_details 'w=1/[\s^2^(Fo^2^)+(0.0723P)^2^+0.5076P] where P=(Fo^2^+2Fc^2^)/3'
_refine_ls_weighting_scheme calc
_refine_ls_wR_factor_gt 0.1484
_refine_ls_wR_factor_ref 0.1560
_reflns_Friedel_coverage 0.000
_reflns_number_gt 4119
_reflns_number_total 4645
_reflns_threshold_expression 'I > 2\s(I)'
_cod_data_source_file c7qi00346c2.cif
_cod_data_source_block mx3243
_cod_depositor_comments
;
The following automatic conversions were performed:

data item '_chemical_melting_point' value '358-362' was changed to
'360(2)' -- the average value was taken and precision was estimated.

Automatic conversion script
Id: cif_fix_values 6909 2019-04-08 15:41:33Z antanas 
;
_cod_original_cell_volume 1028.3(6)
_cod_database_code 4349751
_shelxl_version_number 2013-4
_shelx_space_group_comment
;
The symmetry employed for this shelxl refinement is uniquely defined
by the following loop, which should always be used as a source of
symmetry information in preference to the above space-group names.
They are only intended as comments.
;
_diffrn_number_total 4647
_olex2_refinement_description
;
1. Fixed Uiso
 At 1.2 times of:
  All C(H) groups, All C(H,H) groups
 At 1.5 times of:
  All C(H,H,H) groups, All O(H,H) groups
2.a Riding coordinates:
 O3(H3A,H3B)
2.b Secondary CH2 refined with riding coordinates:
 C4(H4A,H4B), C5(H5A,H5B)
2.c Aromatic/amide H refined with riding coordinates:
 C1(H1), C2(H2), C3(H3), C8(H8), C11(H11), C13(H13), C16(H16), C19(H19),
 C20(H20)
2.d Idealised Me refined as rotating group:
 C12(H12A,H12B,H12C)
;

loop_
_space_group_symop_operation_xyz
'x, y, z'
'-x, -y, -z'

loop_
_atom_site_label
_atom_site_type_symbol
_atom_site_fract_x
_atom_site_fract_y
_atom_site_fract_z
_atom_site_U_iso_or_equiv
_atom_site_adp_type
_atom_site_occupancy
_atom_site_site_symmetry_order
_atom_site_calc_flag
_atom_site_refinement_flags_posn
Cl1 Cl 0.96014(10) 0.85461(6) 0.04825(4) 0.0489(2) Uani 1 1 d .
F1 F 1.1580(2) 0.61073(14) -0.00228(9) 0.0465(4) Uani 1 1 d .
O1 O 0.7453(2) 0.17544(14) 0.74414(10) 0.0327(3) Uani 1 1 d .
O2 O 0.5396(2) 0.33954(16) 0.83006(11) 0.0355(3) Uani 1 1 d .
N1 N 0.4249(3) -0.1276(2) 0.76453(15) 0.0418(5) Uani 1 1 d .
N2 N 0.6879(3) -0.08740(18) 0.79212(13) 0.0331(4) Uani 1 1 d .
N3 N 0.5422(2) 0.73151(17) 0.53632(13) 0.0321(4) Uani 1 1 d .
N4 N 0.7248(2) 0.70050(17) 0.39390(13) 0.0312(4) Uani 1 1 d .
N5 N 0.8843(2) 0.48618(17) 0.38569(12) 0.0259(3) Uani 1 1 d .
C1 C 0.5688(4) -0.0802(3) 0.8719(2) 0.0528(7) Uani 1 1 d .
H1 H 0.5925 -0.0619 0.9271 0.063 Uiso 1 1 calc R
C2 C 0.4100(4) -0.1052(3) 0.8535(2) 0.0551(7) Uani 1 1 d .
H2 H 0.3046 -0.1069 0.8955 0.066 Uiso 1 1 calc R
C3 C 0.5957(3) -0.1163(2) 0.73069(16) 0.0350(5) Uani 1 1 d .
H3 H 0.6463 -0.1273 0.6709 0.042 Uiso 1 1 calc R
C4 C 0.8744(3) -0.0611(2) 0.77466(16) 0.0344(5) Uani 1 1 d .
H4A H 0.9618 -0.1289 0.7496 0.041 Uiso 1 1 calc R
H4B H 0.9241 -0.0705 0.8374 0.041 Uiso 1 1 calc R
C5 C 0.8641(3) 0.0798(2) 0.70112(15) 0.0328(4) Uani 1 1 d .
H5A H 0.9903 0.0927 0.6884 0.039 Uiso 1 1 calc R
H5B H 0.8111 0.0920 0.6385 0.039 Uiso 1 1 calc R
C6 C 0.7026(3) 0.30998(19) 0.68635(14) 0.0265(4) Uani 1 1 d .
C7 C 0.5854(3) 0.4018(2) 0.73402(14) 0.0279(4) Uani 1 1 d .
C8 C 0.5331(3) 0.5393(2) 0.68317(15) 0.0283(4) Uani 1 1 d .
H8 H 0.4553 0.5986 0.7139 0.034 Uiso 1 1 calc R
C9 C 0.5962(3) 0.5922(2) 0.58434(14) 0.0261(4) Uani 1 1 d .
C10 C 0.7139(2) 0.50206(19) 0.53749(14) 0.0245(4) Uani 1 1 d .
C11 C 0.7658(3) 0.35973(19) 0.59035(14) 0.0260(4) Uani 1 1 d .
H11 H 0.8429 0.2996 0.5601 0.031 Uiso 1 1 calc R
C12 C 0.4307(3) 0.4261(3) 0.88318(16) 0.0388(5) Uani 1 1 d .
H12A H 0.3090 0.4755 0.8518 0.058 Uiso 1 1 calc GR
H12B H 0.4971 0.4896 0.8827 0.058 Uiso 1 1 calc GR
H12C H 0.4126 0.3714 0.9508 0.058 Uiso 1 1 calc GR
C13 C 0.6114(3) 0.7750(2) 0.44620(16) 0.0340(5) Uani 1 1 d .
H13 H 0.5776 0.8694 0.4144 0.041 Uiso 1 1 calc R
C14 C 0.7737(3) 0.56550(19) 0.43746(14) 0.0249(4) Uani 1 1 d .
C15 C 0.9489(3) 0.5262(2) 0.28598(14) 0.0260(4) Uani 1 1 d .
C16 C 0.9194(3) 0.6609(2) 0.22240(15) 0.0295(4) Uani 1 1 d .
H16 H 0.8519 0.7328 0.2442 0.035 Uiso 1 1 calc R
C17 C 0.9920(3) 0.6869(2) 0.12598(15) 0.0323(4) Uani 1 1 d .
C18 C 1.0898(3) 0.5816(2) 0.09244(15) 0.0336(5) Uani 1 1 d .
C19 C 1.1207(3) 0.4485(2) 0.15399(16) 0.0364(5) Uani 1 1 d .
H19 H 1.1876 0.3776 0.1311 0.044 Uiso 1 1 calc R
C20 C 1.0512(3) 0.4204(2) 0.25087(15) 0.0321(4) Uani 1 1 d .
H20 H 1.0729 0.3301 0.2931 0.039 Uiso 1 1 calc R
O4 O 1.0460(3) 0.16958(17) 0.45334(13) 0.0368(4) Uani 1 1 d .
O3 O 0.7578(2) 0.08742(15) 0.40730(12) 0.0375(4) Uani 1 1 d .
H3A H 0.7259 0.0988 0.3512 0.056 Uiso 1 1 d R
H3B H 0.6693 0.1397 0.4264 0.056 Uiso 1 1 d R
H5 H 0.919(4) 0.402(3) 0.4141(19) 0.038(7) Uiso 1 1 d .
H4C H 0.961(5) 0.142(3) 0.437(2) 0.060(9) Uiso 1 1 d .
H4D H 1.110(5) 0.103(3) 0.493(2) 0.059(9) Uiso 1 1 d .

loop_
_atom_site_aniso_label
_atom_site_aniso_U_11
_atom_site_aniso_U_22
_atom_site_aniso_U_33
_atom_site_aniso_U_23
_atom_site_aniso_U_13
_atom_site_aniso_U_12
Cl1 0.0719(4) 0.0320(3) 0.0326(3) -0.0021(2) 0.0075(3) -0.0136(3)
F1 0.0583(9) 0.0480(8) 0.0273(7) -0.0116(6) 0.0149(6) -0.0137(6)
O1 0.0378(8) 0.0285(7) 0.0269(7) -0.0084(6) 0.0083(6) -0.0068(6)
O2 0.0359(8) 0.0402(8) 0.0279(7) -0.0130(6) 0.0099(6) -0.0092(6)
N1 0.0379(10) 0.0465(11) 0.0398(10) -0.0154(9) 0.0033(8) -0.0107(8)
N2 0.0341(9) 0.0309(9) 0.0294(9) -0.0084(7) 0.0060(7) -0.0070(7)
N3 0.0299(9) 0.0293(9) 0.0369(9) -0.0143(7) 0.0020(7) -0.0055(7)
N4 0.0318(9) 0.0271(8) 0.0324(9) -0.0096(7) 0.0022(7) -0.0067(7)
N5 0.0269(8) 0.0253(8) 0.0247(8) -0.0080(7) 0.0020(6) -0.0078(6)
C1 0.0502(15) 0.0796(19) 0.0433(14) -0.0349(14) 0.0178(11) -0.0288(14)
C2 0.0447(14) 0.083(2) 0.0482(15) -0.0330(14) 0.0195(11) -0.0281(14)
C3 0.0342(11) 0.0352(11) 0.0296(10) -0.0100(9) 0.0005(8) -0.0027(8)
C4 0.0320(11) 0.0313(10) 0.0336(11) -0.0076(8) 0.0044(8) -0.0059(8)
C5 0.0354(11) 0.0308(10) 0.0305(10) -0.0111(8) 0.0082(8) -0.0090(8)
C6 0.0240(9) 0.0277(9) 0.0274(9) -0.0096(7) 0.0012(7) -0.0071(7)
C7 0.0225(9) 0.0375(11) 0.0261(9) -0.0138(8) 0.0039(7) -0.0097(8)
C8 0.0218(9) 0.0337(10) 0.0321(10) -0.0178(8) 0.0035(7) -0.0054(7)
C9 0.0206(9) 0.0291(9) 0.0295(10) -0.0113(8) -0.0009(7) -0.0066(7)
C10 0.0194(8) 0.0296(9) 0.0274(9) -0.0124(8) -0.0007(7) -0.0075(7)
C11 0.0232(9) 0.0292(9) 0.0278(9) -0.0128(8) 0.0026(7) -0.0078(7)
C12 0.0357(11) 0.0516(13) 0.0311(11) -0.0201(10) 0.0094(9) -0.0112(10)
C13 0.0343(11) 0.0259(10) 0.0383(11) -0.0092(8) 0.0007(9) -0.0058(8)
C14 0.0199(8) 0.0294(9) 0.0266(9) -0.0100(8) 0.0000(7) -0.0082(7)
C15 0.0230(9) 0.0305(9) 0.0259(9) -0.0094(8) 0.0006(7) -0.0100(7)
C16 0.0320(10) 0.0302(10) 0.0277(10) -0.0111(8) 0.0018(8) -0.0099(8)
C17 0.0352(11) 0.0316(10) 0.0273(10) -0.0059(8) -0.0012(8) -0.0100(8)
C18 0.0341(11) 0.0422(12) 0.0242(10) -0.0115(8) 0.0059(8) -0.0121(9)
C19 0.0377(11) 0.0356(11) 0.0346(11) -0.0155(9) 0.0073(9) -0.0069(9)
C20 0.0345(11) 0.0275(10) 0.0307(10) -0.0086(8) 0.0049(8) -0.0069(8)
O4 0.0400(9) 0.0315(8) 0.0360(9) -0.0076(7) -0.0002(7) -0.0107(7)
O3 0.0306(8) 0.0371(8) 0.0425(9) -0.0188(7) -0.0025(6) 0.0005(6)

loop_
_atom_type_symbol
_atom_type_description
_atom_type_scat_dispersion_real
_atom_type_scat_dispersion_imag
_atom_type_scat_source
C C 0.0033 0.0016 'International Tables Vol C Tables 4.2.6.8 and 6.1.1.4'
H H 0.0000 0.0000 'International Tables Vol C Tables 4.2.6.8 and 6.1.1.4'
Cl Cl 0.1484 0.1585 'International Tables Vol C Tables 4.2.6.8 and 6.1.1.4'
F F 0.0171 0.0103 'International Tables Vol C Tables 4.2.6.8 and 6.1.1.4'
N N 0.0061 0.0033 'International Tables Vol C Tables 4.2.6.8 and 6.1.1.4'
O O 0.0106 0.0060 'International Tables Vol C Tables 4.2.6.8 and 6.1.1.4'

loop_
_geom_angle_atom_site_label_1
_geom_angle_atom_site_label_2
_geom_angle_atom_site_label_3
_geom_angle
C6 O1 C5 117.02(15)
C7 O2 C12 116.95(17)
C3 N1 C2 104.1(2)
C1 N2 C4 126.8(2)
C3 N2 C1 106.55(19)
C3 N2 C4 126.61(18)
C13 N3 C9 115.88(17)
C14 N4 C13 116.96(17)
C14 N5 C15 129.03(17)
C2 C1 N2 105.8(2)
C1 C2 N1 111.0(2)
N1 C3 N2 112.57(19)
N2 C4 C5 112.08(17)
O1 C5 C4 107.08(16)
O1 C6 C7 114.62(17)
O1 C6 C11 124.98(17)
C11 C6 C7 120.38(18)
O2 C7 C6 114.28(17)
O2 C7 C8 125.87(17)
C8 C7 C6 119.84(17)
C7 C8 C9 120.55(17)
N3 C9 C8 118.65(17)
N3 C9 C10 121.58(17)
C8 C9 C10 119.77(17)
C9 C10 C14 115.79(17)
C11 C10 C9 119.30(17)
C11 C10 C14 124.90(17)
C6 C11 C10 120.15(17)
N3 C13 N4 128.26(19)
N4 C14 N5 118.71(17)
N4 C14 C10 121.46(17)
N5 C14 C10 119.82(17)
C16 C15 N5 124.85(17)
C16 C15 C20 118.91(18)
C20 C15 N5 116.24(17)
C17 C16 C15 119.29(18)
C16 C17 Cl1 119.08(16)
C18 C17 Cl1 119.97(16)
C18 C17 C16 120.95(19)
F1 C18 C17 119.39(19)
F1 C18 C19 120.01(19)
C19 C18 C17 120.60(19)
C18 C19 C20 119.32(19)
C19 C20 C15 120.92(19)

loop_
_geom_bond_atom_site_label_1
_geom_bond_atom_site_label_2
_geom_bond_distance
Cl1 C17 1.729(2)
F1 C18 1.356(2)
O1 C5 1.423(2)
O1 C6 1.361(2)
O2 C7 1.358(2)
O2 C12 1.428(2)
N1 C2 1.371(3)
N1 C3 1.322(3)
N2 C1 1.374(3)
N2 C3 1.343(3)
N2 C4 1.464(3)
N3 C9 1.375(3)
N3 C13 1.312(3)
N4 C13 1.345(3)
N4 C14 1.327(3)
N5 C14 1.365(2)
N5 C15 1.412(2)
C1 C2 1.352(4)
C4 C5 1.508(3)
C6 C7 1.433(3)
C6 C11 1.374(3)
C7 C8 1.365(3)
C8 C9 1.412(3)
C9 C10 1.414(3)
C10 C11 1.413(3)
C10 C14 1.439(3)
C15 C16 1.390(3)
C15 C20 1.400(3)
C16 C17 1.389(3)
C17 C18 1.374(3)
C18 C19 1.368(3)
C19 C20 1.387(3)

loop_
_geom_torsion_atom_site_label_1
_geom_torsion_atom_site_label_2
_geom_torsion_atom_site_label_3
_geom_torsion_atom_site_label_4
_geom_torsion
Cl1 C17 C18 F1 -1.0(3)
Cl1 C17 C18 C19 178.15(18)
F1 C18 C19 C20 179.54(19)
O1 C6 C7 O2 1.5(2)
O1 C6 C7 C8 -179.89(17)
O1 C6 C11 C10 -179.38(17)
O2 C7 C8 C9 177.44(18)
N2 C1 C2 N1 -0.2(3)
N2 C4 C5 O1 62.9(2)
N3 C9 C10 C11 179.74(17)
N3 C9 C10 C14 0.4(3)
N5 C15 C16 C17 179.37(18)
N5 C15 C20 C19 179.87(19)
C1 N2 C3 N1 0.4(3)
C1 N2 C4 C5 -100.2(3)
C2 N1 C3 N2 -0.5(3)
C3 N1 C2 C1 0.4(3)
C3 N2 C1 C2 -0.1(3)
C3 N2 C4 C5 76.0(3)
C4 N2 C1 C2 176.7(2)
C4 N2 C3 N1 -176.48(19)
C5 O1 C6 C7 -178.95(17)
C5 O1 C6 C11 -0.1(3)
C6 O1 C5 C4 -174.44(17)
C6 C7 C8 C9 -1.0(3)
C7 C6 C11 C10 -0.6(3)
C7 C8 C9 N3 -179.15(17)
C7 C8 C9 C10 0.2(3)
C8 C9 C10 C11 0.4(3)
C8 C9 C10 C14 -178.94(17)
C9 N3 C13 N4 1.7(3)
C9 C10 C11 C6 -0.2(3)
C9 C10 C14 N4 1.8(3)
C9 C10 C14 N5 -178.59(16)
C11 C6 C7 O2 -177.40(17)
C11 C6 C7 C8 1.2(3)
C11 C10 C14 N4 -177.48(18)
C11 C10 C14 N5 2.1(3)
C12 O2 C7 C6 177.04(17)
C12 O2 C7 C8 -1.5(3)
C13 N3 C9 C8 177.34(18)
C13 N3 C9 C10 -2.0(3)
C13 N4 C14 N5 178.17(17)
C13 N4 C14 C10 -2.2(3)
C14 N4 C13 N3 0.5(3)
C14 N5 C15 C16 4.6(3)
C14 N5 C15 C20 -176.02(19)
C14 C10 C11 C6 179.10(17)
C15 N5 C14 N4 -4.5(3)
C15 N5 C14 C10 175.90(17)
C15 C16 C17 Cl1 -178.36(15)
C15 C16 C17 C18 0.9(3)
C16 C15 C20 C19 -0.7(3)
C16 C17 C18 F1 179.74(19)
C16 C17 C18 C19 -1.1(3)
C17 C18 C19 C20 0.4(3)
C18 C19 C20 C15 0.5(3)
C20 C15 C16 C17 0.0(3)
